data_1100892
loop_
_publ_author_name
'Chase, Preston A.'
'Gagliardo, Marcella'
'Lutz, Martin'
'Spek, Anthony L.'
'van Klink, Gerard P. M.'
'van Koten, Gerard'

_publ_section_title
;
 Electron-Poor Pentafluorophenyl-Substituted PCP--Palladium Pincer Complexes
;
_journal_coden_ASTM INOCAJ
_journal_issue 9
_journal_name_full Organometallics
_journal_page_first 2016
_journal_page_last 2019
_journal_paper_doi 10.1021/om0500063
_journal_volume 24
_journal_year 2005
_chemical_formula_moiety '0.82(C32 H8 F20 P2), 0.18(C32 H8 F20 O P2)'
_chemical_formula_sum 'C32 H8 F20 O0.18 P2'
_chemical_formula_weight 837.20
_space_group_IT_number 14
_symmetry_cell_setting monoclinic
_symmetry_space_group_name_Hall '-P 2ybc'
_symmetry_space_group_name_H-M 'P 1 21/c 1'
_atom_sites_solution_hydrogens difmap
_atom_sites_solution_primary direct
_atom_sites_solution_secondary difmap
_cell_angle_alpha 90.00
_cell_angle_beta 103.0616(6)
_cell_angle_gamma 90.00
_cell_formula_units_Z 4
_cell_length_a 6.0387(1)
_cell_length_b 32.3369(5)
_cell_length_c 15.9373(2)
_cell_measurement_reflns_used 58833
_cell_measurement_temperature 125(2)
_cell_measurement_theta_max 27.48
_cell_measurement_theta_min 1.02
_cell_volume 3031.60(8)
_diffrn_ambient_temperature 125(2)
_diffrn_detector_area_resol_mean ?
_diffrn_measurement_device_type 'Nonius KappaCCD'
_diffrn_measurement_method ?
_diffrn_radiation_monochromator graphite
_diffrn_radiation_source 'rotating anode'
_diffrn_radiation_type MoK\a
_diffrn_radiation_wavelength 0.71073
_diffrn_reflns_av_R_equivalents 0.0584
_diffrn_reflns_av_sigmaI/netI 0.0410
_diffrn_reflns_limit_h_max 7
_diffrn_reflns_limit_h_min -7
_diffrn_reflns_limit_k_max 41
_diffrn_reflns_limit_k_min -40
_diffrn_reflns_limit_l_max 20
_diffrn_reflns_limit_l_min -20
_diffrn_reflns_number 45613
_diffrn_reflns_theta_max 27.51
_diffrn_reflns_theta_min 1.26
_diffrn_standards_decay_% ?
_diffrn_standards_interval_count ?
_diffrn_standards_interval_time ?
_diffrn_standards_number ?
_exptl_absorpt_coefficient_mu 0.294
_exptl_absorpt_correction_T_max 0.98
_exptl_absorpt_correction_T_min 0.86
_exptl_absorpt_correction_type multi-scan
_exptl_absorpt_process_details ?
_exptl_crystal_colour colourless
_exptl_crystal_density_diffrn 1.834
_exptl_crystal_density_meas ?
_exptl_crystal_density_method 'not measured'
_exptl_crystal_description needle
_exptl_crystal_F_000 1646
_exptl_crystal_size_max 0.48
_exptl_crystal_size_mid 0.12
_exptl_crystal_size_min 0.06
_refine_ls_extinction_coef ?
_refine_ls_extinction_method none
_refine_ls_goodness_of_fit_ref 1.072
_refine_ls_hydrogen_treatment constr
_refine_ls_matrix_type full
_refine_ls_number_parameters 496
_refine_ls_number_reflns 6955
_refine_ls_number_restraints 0
_refine_ls_restrained_S_all 1.072
_refine_ls_R_factor_all 0.0615
_refine_ls_R_factor_gt 0.0381
_refine_ls_shift/su_max 0.001
_refine_ls_shift/su_mean 0.000
_refine_ls_structure_factor_coef Fsqd
_refine_ls_weighting_details 'calc w=1/[\s^2^(Fo^2^)+(0.0466P)^2^+0.9702P] where P=(Fo^2^+2Fc^2^)/3'
_refine_ls_weighting_scheme calc
_refine_ls_wR_factor_gt 0.0929
_refine_ls_wR_factor_ref 0.1046
_reflns_number_gt 5018
_reflns_number_total 6955
_reflns_threshold_expression I>2\s(I)
_cod_original_sg_symbol_H-M 'P 21/c'
_cod_database_code 1100892

loop_
_symmetry_equiv_pos_as_xyz
'x, y, z'
'-x, y+1/2, -z+1/2'
'-x, -y, -z'
'x, -y-1/2, z-1/2'

loop_
_atom_site_label
_atom_site_type_symbol
_atom_site_fract_x
_atom_site_fract_y
_atom_site_fract_z
_atom_site_U_iso_or_equiv
_atom_site_adp_type
_atom_site_occupancy
_atom_site_symmetry_multiplicity
_atom_site_calc_flag
_atom_site_refinement_flags
_atom_site_disorder_assembly
_atom_site_disorder_group
O1 O 0.5154(14) 0.5820(3) 0.2872(6) 0.042(2) Uani 0.18 1 d P . .
P1 P 0.28669(8) 0.579831(14) 0.25268(3) 0.02404(12) Uani 1 1 d . . .
P2 P 0.60722(8) 0.678176(15) 0.61867(3) 0.02590(13) Uani 1 1 d . . .
F1 F -0.19382(18) 0.58511(3) 0.13245(8) 0.0327(3) Uani 1 1 d . . .
F2 F -0.34269(19) 0.63553(4) -0.00089(8) 0.0417(3) Uani 1 1 d . . .
F3 F -0.0618(2) 0.69353(4) -0.04351(8) 0.0417(3) Uani 1 1 d . . .
F4 F 0.3746(2) 0.69906(4) 0.04733(8) 0.0384(3) Uani 1 1 d . . .
F5 F 0.52837(18) 0.64856(3) 0.17973(7) 0.0308(3) Uani 1 1 d . . .
F6 F 0.4430(3) 0.53832(4) 0.11493(11) 0.0587(4) Uani 1 1 d . . .
F7 F 0.3078(3) 0.46866(5) 0.02719(12) 0.0762(6) Uani 1 1 d . . .
F8 F -0.0332(3) 0.42288(4) 0.06455(10) 0.0611(4) Uani 1 1 d . . .
F9 F -0.2324(3) 0.44724(4) 0.19233(11) 0.0668(5) Uani 1 1 d . . .
F10 F -0.1002(3) 0.51572(4) 0.28008(10) 0.0574(4) Uani 1 1 d . . .
F11 F 0.9596(2) 0.74955(4) 0.60462(9) 0.0516(4) Uani 1 1 d . . .
F12 F 1.3597(2) 0.76446(4) 0.71106(9) 0.0544(4) Uani 1 1 d . . .
F13 F 1.5216(2) 0.71442(4) 0.84627(8) 0.0450(3) Uani 1 1 d . . .
F14 F 1.2672(2) 0.64901(4) 0.87765(8) 0.0481(4) Uani 1 1 d . . .
F15 F 0.8582(2) 0.63495(4) 0.77652(8) 0.0468(4) Uani 1 1 d . . .
F16 F 0.9653(2) 0.63155(4) 0.53874(8) 0.0388(3) Uani 1 1 d . . .
F17 F 1.0006(2) 0.55067(4) 0.51315(9) 0.0489(4) Uani 1 1 d . . .
F18 F 0.7125(2) 0.49674(4) 0.56553(9) 0.0487(4) Uani 1 1 d . . .
F19 F 0.3938(2) 0.52510(4) 0.64487(10) 0.0499(4) Uani 1 1 d . . .
F20 F 0.3487(2) 0.60655(4) 0.66909(8) 0.0395(3) Uani 1 1 d . . .
C1 C 0.3458(3) 0.64739(6) 0.41158(12) 0.0247(4) Uani 1 1 d . . .
H1 H 0.4651 0.6276 0.4239 0.030 Uiso 1 1 calc R . .
C2 C 0.1389(3) 0.63649(6) 0.35750(12) 0.0251(4) Uani 1 1 d . . .
C3 C -0.0302(3) 0.66610(6) 0.33702(13) 0.0302(4) Uani 1 1 d . . .
H3 H -0.1707 0.6593 0.2990 0.036 Uiso 1 1 calc R . .
C4 C 0.0033(4) 0.70545(6) 0.37128(14) 0.0335(5) Uani 1 1 d . . .
H4 H -0.1132 0.7256 0.3563 0.040 Uiso 1 1 calc R . .
C5 C 0.2067(3) 0.71548(6) 0.42740(13) 0.0303(4) Uani 1 1 d . . .
H5 H 0.2269 0.7423 0.4521 0.036 Uiso 1 1 calc R . .
C6 C 0.3814(3) 0.68676(6) 0.44801(12) 0.0257(4) Uani 1 1 d . . .
C7 C 0.0948(3) 0.59285(6) 0.32400(13) 0.0276(4) Uani 1 1 d . . .
H7A H -0.0651 0.5903 0.2917 0.033 Uiso 1 1 calc R . .
H7B H 0.1196 0.5733 0.3730 0.033 Uiso 1 1 calc R . .
C8 C 0.1739(3) 0.61450(5) 0.16148(12) 0.0227(4) Uani 1 1 d . . .
C9 C -0.0489(3) 0.61297(6) 0.11353(13) 0.0249(4) Uani 1 1 d . . .
C10 C -0.1286(3) 0.63901(6) 0.04492(13) 0.0287(4) Uani 1 1 d . . .
C11 C 0.0137(3) 0.66801(6) 0.02285(12) 0.0291(4) Uani 1 1 d . . .
C12 C 0.2352(3) 0.67068(6) 0.06866(13) 0.0272(4) Uani 1 1 d . . .
C13 C 0.3114(3) 0.64415(6) 0.13670(12) 0.0236(4) Uani 1 1 d . . .
C14 C 0.1781(3) 0.53040(6) 0.20122(13) 0.0260(4) Uani 1 1 d . . .
C15 C 0.2769(4) 0.51608(6) 0.13634(15) 0.0357(5) Uani 1 1 d . . .
C16 C 0.2104(4) 0.48043(7) 0.09063(16) 0.0452(6) Uani 1 1 d . . .
C17 C 0.0377(4) 0.45714(6) 0.10966(15) 0.0421(6) Uani 1 1 d . . .
C18 C -0.0631(4) 0.46959(6) 0.17386(15) 0.0398(5) Uani 1 1 d . . .
C19 C 0.0075(4) 0.50552(6) 0.21868(13) 0.0330(5) Uani 1 1 d . . .
C20 C 0.6027(3) 0.69851(6) 0.50931(13) 0.0298(5) Uani 1 1 d . . .
H20A H 0.6185 0.7290 0.5116 0.036 Uiso 1 1 calc R . .
H20B H 0.7322 0.6869 0.4884 0.036 Uiso 1 1 calc R . .
C21 C 0.8941(3) 0.69037(6) 0.68346(12) 0.0265(4) Uani 1 1 d . . .
C22 C 1.0286(3) 0.72358(6) 0.67183(13) 0.0314(5) Uani 1 1 d . . .
C23 C 1.2357(4) 0.73203(6) 0.72599(14) 0.0333(5) Uani 1 1 d . . .
C24 C 1.3182(3) 0.70701(6) 0.79450(13) 0.0328(5) Uani 1 1 d . . .
C25 C 1.1909(4) 0.67386(6) 0.81004(13) 0.0324(5) Uani 1 1 d . . .
C26 C 0.9828(3) 0.66660(6) 0.75618(13) 0.0305(5) Uani 1 1 d . . .
C27 C 0.6505(3) 0.62246(6) 0.60241(12) 0.0238(4) Uani 1 1 d . . .
C28 C 0.8182(3) 0.60635(6) 0.56493(13) 0.0279(4) Uani 1 1 d . . .
C29 C 0.8396(4) 0.56457(6) 0.55160(14) 0.0327(5) Uani 1 1 d . . .
C30 C 0.6948(4) 0.53755(6) 0.57830(14) 0.0342(5) Uani 1 1 d . . .
C31 C 0.5306(4) 0.55187(6) 0.61759(14) 0.0329(5) Uani 1 1 d . . .
C32 C 0.5104(3) 0.59384(6) 0.62940(13) 0.0282(4) Uani 1 1 d . . .

loop_
_atom_site_aniso_label
_atom_site_aniso_U_11
_atom_site_aniso_U_22
_atom_site_aniso_U_33
_atom_site_aniso_U_23
_atom_site_aniso_U_13
_atom_site_aniso_U_12
O1 0.038(5) 0.038(5) 0.044(5) -0.002(4) 0.000(4) 0.005(4)
P1 0.0281(3) 0.0206(2) 0.0219(3) -0.00096(19) 0.00230(19) -0.00207(19)
P2 0.0269(3) 0.0250(3) 0.0235(3) -0.0022(2) 0.0009(2) -0.0006(2)
F1 0.0248(6) 0.0338(6) 0.0376(7) -0.0013(5) 0.0031(5) -0.0076(5)
F2 0.0259(6) 0.0525(8) 0.0385(7) -0.0013(6) -0.0099(5) 0.0020(6)
F3 0.0469(7) 0.0392(7) 0.0336(7) 0.0131(6) -0.0019(6) 0.0089(6)
F4 0.0416(7) 0.0302(6) 0.0423(8) 0.0114(5) 0.0073(6) -0.0056(5)
F5 0.0233(6) 0.0320(6) 0.0335(7) 0.0036(5) -0.0013(5) -0.0052(5)
F6 0.0631(9) 0.0498(8) 0.0790(11) -0.0290(8) 0.0493(8) -0.0270(7)
F7 0.1076(14) 0.0583(10) 0.0861(13) -0.0423(9) 0.0709(11) -0.0308(9)
F8 0.0995(12) 0.0373(7) 0.0555(9) -0.0267(7) 0.0366(9) -0.0319(8)
F9 0.0947(12) 0.0487(9) 0.0728(11) -0.0275(8) 0.0521(9) -0.0460(8)
F10 0.0834(11) 0.0454(8) 0.0590(9) -0.0242(7) 0.0488(8) -0.0339(7)
F11 0.0554(8) 0.0380(7) 0.0474(8) 0.0173(6) -0.0180(7) -0.0184(6)
F12 0.0499(8) 0.0505(8) 0.0529(9) 0.0122(7) -0.0091(7) -0.0263(7)
F13 0.0306(6) 0.0536(8) 0.0423(8) -0.0001(6) -0.0099(6) -0.0075(6)
F14 0.0510(8) 0.0493(8) 0.0330(7) 0.0111(6) -0.0137(6) -0.0068(6)
F15 0.0539(8) 0.0488(8) 0.0304(7) 0.0117(6) -0.0054(6) -0.0221(6)
F16 0.0335(7) 0.0408(7) 0.0465(8) 0.0079(6) 0.0183(6) 0.0004(5)
F17 0.0523(8) 0.0472(8) 0.0529(9) 0.0005(7) 0.0241(7) 0.0196(7)
F18 0.0624(9) 0.0251(6) 0.0550(9) -0.0034(6) 0.0059(7) 0.0074(6)
F19 0.0524(8) 0.0347(7) 0.0655(10) 0.0095(7) 0.0193(7) -0.0120(6)
F20 0.0358(7) 0.0418(7) 0.0466(8) -0.0002(6) 0.0212(6) -0.0028(5)
C1 0.0289(10) 0.0242(9) 0.0204(10) -0.0001(8) 0.0039(8) 0.0014(8)
C2 0.0314(10) 0.0244(9) 0.0194(10) -0.0008(8) 0.0054(8) -0.0022(8)
C3 0.0277(10) 0.0367(11) 0.0231(10) -0.0020(9) -0.0009(8) 0.0004(8)
C4 0.0337(11) 0.0328(11) 0.0319(12) -0.0017(9) 0.0029(9) 0.0109(9)
C5 0.0401(11) 0.0246(10) 0.0247(11) -0.0044(8) 0.0042(9) 0.0004(8)
C6 0.0309(10) 0.0268(10) 0.0178(9) -0.0001(8) 0.0026(8) -0.0009(8)
C7 0.0333(10) 0.0263(10) 0.0227(10) -0.0022(8) 0.0051(8) -0.0054(8)
C8 0.0251(9) 0.0213(9) 0.0209(10) -0.0033(7) 0.0033(7) 0.0011(7)
C9 0.0244(9) 0.0237(9) 0.0266(10) -0.0039(8) 0.0058(8) -0.0024(8)
C10 0.0229(9) 0.0327(11) 0.0272(11) -0.0052(9) -0.0017(8) 0.0043(8)
C11 0.0349(11) 0.0283(10) 0.0223(10) 0.0020(8) 0.0023(8) 0.0065(8)
C12 0.0321(11) 0.0225(9) 0.0271(11) 0.0016(8) 0.0068(8) -0.0012(8)
C13 0.0219(9) 0.0242(9) 0.0229(10) -0.0035(8) 0.0010(7) 0.0008(7)
C14 0.0299(10) 0.0218(9) 0.0254(10) -0.0001(8) 0.0045(8) -0.0005(8)
C15 0.0408(12) 0.0276(11) 0.0436(13) -0.0077(9) 0.0202(10) -0.0077(9)
C16 0.0628(16) 0.0347(12) 0.0463(15) -0.0156(11) 0.0292(12) -0.0087(11)
C17 0.0635(16) 0.0255(11) 0.0391(13) -0.0109(10) 0.0155(11) -0.0135(10)
C18 0.0566(14) 0.0303(11) 0.0380(13) -0.0062(10) 0.0222(11) -0.0195(10)
C19 0.0491(13) 0.0264(10) 0.0273(11) -0.0047(9) 0.0171(9) -0.0075(9)
C20 0.0366(11) 0.0252(10) 0.0246(11) -0.0018(8) 0.0009(8) -0.0048(8)
C21 0.0286(10) 0.0267(10) 0.0230(10) -0.0042(8) 0.0033(8) 0.0001(8)
C22 0.0360(11) 0.0275(10) 0.0269(11) 0.0032(8) -0.0008(9) -0.0035(8)
C23 0.0341(11) 0.0307(11) 0.0333(12) -0.0017(9) 0.0036(9) -0.0103(9)
C24 0.0261(10) 0.0387(12) 0.0292(11) -0.0058(9) -0.0029(8) -0.0024(9)
C25 0.0369(11) 0.0334(11) 0.0229(11) 0.0024(9) -0.0015(9) 0.0000(9)
C26 0.0346(11) 0.0306(10) 0.0248(10) -0.0002(9) 0.0034(8) -0.0079(9)
C27 0.0224(9) 0.0266(10) 0.0200(10) 0.0002(8) 0.0001(7) 0.0006(7)
C28 0.0252(10) 0.0309(10) 0.0264(11) 0.0046(8) 0.0030(8) -0.0007(8)
C29 0.0348(11) 0.0334(11) 0.0302(11) -0.0001(9) 0.0080(9) 0.0092(9)
C30 0.0429(12) 0.0236(10) 0.0323(12) -0.0008(9) 0.0006(9) 0.0052(9)
C31 0.0350(11) 0.0274(10) 0.0346(12) 0.0048(9) 0.0042(9) -0.0065(9)
C32 0.0261(10) 0.0326(10) 0.0253(10) -0.0012(8) 0.0049(8) -0.0002(8)

loop_
_atom_type_symbol
_atom_type_description
_atom_type_scat_dispersion_real
_atom_type_scat_dispersion_imag
_atom_type_scat_source
C C 0.0033 0.0016 'International Tables Vol C Tables 4.2.6.8 and 6.1.1.4'
H H 0.0000 0.0000 'International Tables Vol C Tables 4.2.6.8 and 6.1.1.4'
F F 0.0171 0.0103 'International Tables Vol C Tables 4.2.6.8 and 6.1.1.4'
O O 0.0106 0.0060 'International Tables Vol C Tables 4.2.6.8 and 6.1.1.4'
P P 0.1023 0.0942 'International Tables Vol C Tables 4.2.6.8 and 6.1.1.4'
